data_2243569
loop_
_publ_author_name
'Rennie, Benjamin E.'
'Lough, Alan J.'
'Morris, Robert H.'

_publ_section_title
;
 Crystal structure of
 bis[(<i>R</i>,<i>R</i>)-1,2-(binaphthylphosphonito)ethane]dichloridoiron(II)
 dichloromethane disolvate
;
_journal_coeditor_code HB7939
_journal_issue 9
_journal_name_full 'Acta Crystallographica Section E'
_journal_page_first 1525
_journal_page_last 1527
_journal_paper_doi 10.1107/S2056989020011160
_journal_volume 76
_journal_year 2020
_chemical_absolute_configuration ad
_chemical_formula_iupac '[Fe Cl2 (C42 H28 O4 P2)2], 2C H2 Cl2'
_chemical_formula_moiety 'C84 H56 Cl2 Fe O8 P4, 2(C H2 Cl2)'
_chemical_formula_sum 'C86 H60 Cl6 Fe O8 P4'
_chemical_formula_weight 1613.77
_chemical_name_common
;
Bis[(<i>R</i>,<i>R</i>)-1,2-(binaphthylphosphonito)ethane]dichloridoiron(II)
dichloromethane disolvate
;
_chemical_name_systematic
'Bis{1,2-bis[12,14-dioxa-13-phosphapentacyclo[13.8.0.0^2,11^.0^3,8^.0^18,23^]tricosa-1(15),2(11),3(8),4,6,9,16,18(23),19,21-decaen-13-yl]ethane}dichloridoiron(II) dichloromethane disolvate'
_space_group_crystal_system tetragonal
_space_group_IT_number 96
_space_group_name_Hall 'P 4nw 2abw'
_space_group_name_H-M_alt 'P 43 21 2'
_atom_sites_solution_hydrogens geom
_atom_sites_solution_primary direct
_audit_creation_method SHELXL-2018/3
_cell_angle_alpha 90
_cell_angle_beta 90
_cell_angle_gamma 90
_cell_formula_units_Z 4
_cell_length_a 11.9850(3)
_cell_length_b 11.9850(3)
_cell_length_c 52.4508(14)
_cell_measurement_reflns_used 6128
_cell_measurement_temperature 150(2)
_cell_measurement_theta_max 67.28
_cell_measurement_theta_min 3.37
_cell_volume 7534.0(3)
_computing_cell_refinement
;
APEX3 (Bruker, 2018)
;
_computing_data_collection
;
APEX3 (Bruker, 2018)
;
_computing_data_reduction
;
SAINT (Bruker, 2018)
;
_computing_molecular_graphics
;
PLATON (Spek, 2020)
;
_computing_publication_material
;
SHELXTL (Sheldrick, 2008)
;
_computing_structure_refinement
;
<i>SHELXL2018/3</i> (Sheldrick, 2015b)
;
_computing_structure_solution
;
<i>SHELXT2014/5</i> (Sheldrick, 2015a)
;
_diffrn_ambient_temperature 150(2)
_diffrn_measured_fraction_theta_full 1.000
_diffrn_measured_fraction_theta_max 0.999
_diffrn_measurement_device_type 'Bruker Kappa APEX DUO CCD'
_diffrn_measurement_method '\f and \w scans'
_diffrn_radiation_type CuK\a
_diffrn_radiation_wavelength 1.54178
_diffrn_reflns_av_R_equivalents 0.1091
_diffrn_reflns_av_unetI/netI 0.0628
_diffrn_reflns_limit_h_max 14
_diffrn_reflns_limit_h_min -14
_diffrn_reflns_limit_k_max 14
_diffrn_reflns_limit_k_min -14
_diffrn_reflns_limit_l_max 60
_diffrn_reflns_limit_l_min -62
_diffrn_reflns_number 97444
_diffrn_reflns_theta_full 67.679
_diffrn_reflns_theta_max 67.792
_diffrn_reflns_theta_min 3.370
_diffrn_source 'Bruker ImuS with multi-layer optics'
_exptl_absorpt_coefficient_mu 4.840
_exptl_absorpt_correction_T_max 0.7395
_exptl_absorpt_correction_T_min 0.6486
_exptl_absorpt_correction_type multi-scan
_exptl_absorpt_process_details
;
(SADABS; Krause <i>et al.</i>,  2015)
;
_exptl_crystal_colour orange
_exptl_crystal_density_diffrn 1.423
_exptl_crystal_description Shard
_exptl_crystal_F_000 3312
_exptl_crystal_size_max 0.090
_exptl_crystal_size_mid 0.040
_exptl_crystal_size_min 0.020
_refine_diff_density_max 0.389
_refine_diff_density_min -0.651
_refine_ls_abs_structure_details
;
Flack <i>x</i> determined using 2237 quotients
[(<i>I</i>^+^)-(<i>I</i>^-^)]/[(<i>I</i>^+^)+(<i>I</i>^-^)]
(Parsons <i>et al.</i>,  2013)
;
_refine_ls_abs_structure_Flack 0.004(4)
_refine_ls_extinction_method none
_refine_ls_goodness_of_fit_ref 1.041
_refine_ls_hydrogen_treatment constr
_refine_ls_matrix_type full
_refine_ls_number_parameters 502
_refine_ls_number_reflns 6829
_refine_ls_number_restraints 51
_refine_ls_restrained_S_all 1.085
_refine_ls_R_factor_all 0.0494
_refine_ls_R_factor_gt 0.0425
_refine_ls_shift/su_max 0.002
_refine_ls_shift/su_mean 0.000
_refine_ls_structure_factor_coef Fsqd
_refine_ls_weighting_details 'w=1/[\s^2^(Fo^2^)+(0.0538P)^2^+2.6304P] where P=(Fo^2^+2Fc^2^)/3'
_refine_ls_weighting_scheme calc
_refine_ls_wR_factor_gt 0.1050
_refine_ls_wR_factor_ref 0.1098
_reflns_number_gt 6096
_reflns_number_total 6829
_reflns_threshold_expression 'I > 2\s(I)'
_cod_data_source_file hb7939sup1.cif
_cod_data_source_block I
_cod_original_cell_volume 7534.0(4)
_cod_database_code 2243569
_shelx_space_group_comment
;
The symmetry employed for this shelxl refinement is uniquely defined
by the following loop, which should always be used as a source of
symmetry information in preference to the above space-group names.
They are only intended as comments.
;
_shelx_estimated_absorpt_t_min 0.670
_shelx_estimated_absorpt_t_max 0.909

loop_
_space_group_symop_operation_xyz
'x, y, z'
'-x, -y, z+1/2'
'-y+1/2, x+1/2, z+3/4'
'y+1/2, -x+1/2, z+1/4'
'-x+1/2, y+1/2, -z+3/4'
'x+1/2, -y+1/2, -z+1/4'
'y, x, -z'
'-y, -x, -z+1/2'

loop_
_atom_site_type_symbol
_atom_site_label
_atom_site_fract_x
_atom_site_fract_y
_atom_site_fract_z
_atom_site_U_iso_or_equiv
_atom_site_adp_type
_atom_site_calc_flag
_atom_site_occupancy
_atom_site_disorder_assembly
_atom_site_disorder_group
Fe Fe1 0.48561(5) 0.48561(5) 0.500000 0.0307(2) Uani d 1 . .
Cl Cl1 0.56836(9) 0.60053(9) 0.53078(2) 0.0399(2) Uani d 1 . .
P P1 0.61181(9) 0.35440(9) 0.50461(2) 0.0337(2) Uani d 1 . .
P P2 0.43146(9) 0.39087(9) 0.46724(2) 0.0323(2) Uani d 1 . .
O O1 0.7416(2) 0.3808(3) 0.49888(5) 0.0372(6) Uani d 1 . .
O O2 0.6217(2) 0.2921(2) 0.53178(5) 0.0353(6) Uani d 1 . .
O O3 0.4019(2) 0.4596(2) 0.44174(5) 0.0339(6) Uani d 1 . .
O O4 0.3269(2) 0.3037(2) 0.46814(5) 0.0344(6) Uani d 1 . .
C C1 0.7004(4) 0.2060(4) 0.53373(7) 0.0361(9) Uani d 1 . .
C C2 0.6581(4) 0.0978(4) 0.53413(8) 0.0418(10) Uani d 1 . .
H H2A 0.579905 0.085380 0.533196 0.050 Uiso calc 1 . .
C C3 0.7300(4) 0.0097(4) 0.53589(10) 0.0496(11) Uani d 1 . .
H H3A 0.701999 -0.064416 0.536442 0.060 Uiso calc 1 . .
C C4 0.8463(4) 0.0293(4) 0.53688(11) 0.0537(12) Uani d 1 . .
C C5 0.9218(6) -0.0627(6) 0.53717(18) 0.089(2) Uani d 1 . .
H H5A 0.893658 -0.136769 0.536834 0.107 Uiso calc 1 . .
C C6 1.0334(6) -0.0449(6) 0.5379(2) 0.113(3) Uani d 1 . .
H H6A 1.083186 -0.106547 0.538366 0.136 Uiso calc 1 . .
C C7 1.0754(5) 0.0636(6) 0.53811(19) 0.092(3) Uani d 1 . .
H H7A 1.153776 0.074929 0.539014 0.111 Uiso calc 1 . .
C C8 1.0064(4) 0.1537(5) 0.53701(12) 0.0591(14) Uani d 1 . .
H H8A 1.037188 0.226617 0.536235 0.071 Uiso calc 1 . .
C C9 0.8892(4) 0.1397(4) 0.53701(9) 0.0456(11) Uani d 1 . .
C C10 0.8124(4) 0.2319(4) 0.53615(8) 0.0373(9) Uani d 1 . .
C C11 0.8094(3) 0.4228(4) 0.51800(8) 0.0379(9) Uani d 1 . .
C C12 0.8427(4) 0.5346(4) 0.51600(9) 0.0465(11) Uani d 1 . .
H H12A 0.813430 0.580538 0.502853 0.056 Uiso calc 1 . .
C C13 0.9167(4) 0.5764(4) 0.53291(10) 0.0492(11) Uani d 1 . .
H H13A 0.942837 0.650745 0.530978 0.059 Uiso calc 1 . .
C C14 0.9554(4) 0.5108(4) 0.55342(9) 0.0474(11) Uani d 1 . .
C C15 1.0300(4) 0.5549(5) 0.57174(10) 0.0575(14) Uani d 1 . .
H H15A 1.055261 0.629720 0.570101 0.069 Uiso calc 1 . .
C C16 1.0661(4) 0.4915(6) 0.59175(10) 0.0643(16) Uani d 1 . .
H H16A 1.117585 0.521650 0.603679 0.077 Uiso calc 1 . .
C C17 1.0269(4) 0.3816(6) 0.59468(9) 0.0601(15) Uani d 1 . .
H H17A 1.050230 0.338638 0.608946 0.072 Uiso calc 1 . .
C C18 0.9563(4) 0.3363(5) 0.57739(9) 0.0508(12) Uani d 1 . .
H H18A 0.930467 0.262106 0.579789 0.061 Uiso calc 1 . .
C C19 0.9200(4) 0.3976(4) 0.55571(8) 0.0426(10) Uani d 1 . .
C C20 0.8477(4) 0.3513(4) 0.53680(8) 0.0371(9) Uani d 1 . .
C C21 0.3784(3) 0.3994(3) 0.41950(7) 0.0335(8) Uani d 1 . .
C C22 0.4624(4) 0.3994(4) 0.40081(7) 0.0362(9) Uani d 1 . .
H H22A 0.531106 0.436819 0.403744 0.043 Uiso calc 1 . .
C C23 0.4439(4) 0.3446(4) 0.37837(7) 0.0389(10) Uani d 1 . .
H H23A 0.499050 0.346153 0.365362 0.047 Uiso calc 1 . .
C C24 0.3424(4) 0.2853(4) 0.37431(7) 0.0363(9) Uani d 1 . .
C C25 0.3247(4) 0.2241(4) 0.35164(8) 0.0417(10) Uani d 1 . .
H H25A 0.380036 0.224733 0.338670 0.050 Uiso calc 1 . .
C C26 0.2295(5) 0.1645(4) 0.34819(8) 0.0500(12) Uani d 1 . .
H H26A 0.217885 0.125179 0.332686 0.060 Uiso calc 1 . .
C C27 0.1484(4) 0.1608(4) 0.36740(9) 0.0481(11) Uani d 1 . .
H H27A 0.083146 0.116987 0.365020 0.058 Uiso calc 1 . .
C C28 0.1619(4) 0.2196(4) 0.38956(8) 0.0427(10) Uani d 1 . .
H H28A 0.106033 0.216276 0.402372 0.051 Uiso calc 1 . .
C C29 0.2589(4) 0.2855(4) 0.39357(7) 0.0355(9) Uani d 1 . .
C C30 0.2764(4) 0.3487(4) 0.41655(7) 0.0333(9) Uani d 1 . .
C C31 0.2185(4) 0.3375(4) 0.46197(7) 0.0339(9) Uani d 1 . .
C C32 0.1400(4) 0.3397(4) 0.48183(7) 0.0373(9) Uani d 1 . .
H H32A 0.162733 0.324610 0.498837 0.045 Uiso calc 1 . .
C C33 0.0315(4) 0.3634(4) 0.47672(8) 0.0393(9) Uani d 1 . .
H H33A -0.022239 0.360296 0.490023 0.047 Uiso calc 1 . .
C C34 -0.0025(4) 0.3928(4) 0.45168(8) 0.0388(9) Uani d 1 . .
C C35 -0.1140(4) 0.4256(4) 0.44645(9) 0.0450(11) Uani d 1 . .
H H35A -0.167964 0.422774 0.459712 0.054 Uiso calc 1 . .
C C36 -0.1453(4) 0.4611(5) 0.42290(9) 0.0551(13) Uani d 1 . .
H H36A -0.220192 0.482903 0.419637 0.066 Uiso calc 1 . .
C C37 -0.0645(4) 0.4647(5) 0.40342(9) 0.0516(12) Uani d 1 . .
H H37A -0.085610 0.489889 0.386940 0.062 Uiso calc 1 . .
C C38 0.0438(4) 0.4330(4) 0.40761(8) 0.0427(10) Uani d 1 . .
H H38A 0.096525 0.437562 0.394122 0.051 Uiso calc 1 . .
C C39 0.0780(4) 0.3936(4) 0.43172(8) 0.0361(9) Uani d 1 . .
C C40 0.1903(3) 0.3591(3) 0.43689(7) 0.0323(8) Uani d 1 . .
C C41 0.5918(4) 0.2427(4) 0.48152(8) 0.0401(10) Uani d 1 . .
H H41A 0.664247 0.207405 0.477382 0.048 Uiso calc 1 . .
H H41B 0.541652 0.184854 0.488634 0.048 Uiso calc 1 . .
C C42 0.5401(4) 0.2936(4) 0.45746(7) 0.0373(9) Uani d 1 . .
H H42A 0.507843 0.234114 0.446639 0.045 Uiso calc 1 . .
H H42B 0.597990 0.333187 0.447484 0.045 Uiso calc 1 . .
Cl Cl2 -0.2595(4) 0.2896(5) 0.33679(12) 0.169(2) Uani d 0.700(6) A 1
Cl Cl3 -0.1596(4) 0.1350(3) 0.36972(10) 0.1311(17) Uani d 0.700(6) A 1
C C1S -0.1387(12) 0.2258(12) 0.3414(3) 0.097(4) Uani d 0.700(6) A 1
H H1SA -0.078690 0.280818 0.344595 0.116 Uiso calc 0.700(6) A 1
H H1SB -0.118299 0.180567 0.326295 0.116 Uiso calc 0.700(6) A 1
Cl Cl4 -0.1512(15) 0.0882(16) 0.4023(3) 0.218(7) Uani d 0.300(6) A 2
Cl Cl5 -0.1366(19) 0.188(2) 0.3518(3) 0.222(7) Uani d 0.300(6) A 2
C C2S -0.182(3) 0.200(2) 0.3855(4) 0.125(7) Uani d 0.300(6) A 2
H H2SB -0.144838 0.265583 0.393264 0.150 Uiso calc 0.300(6) A 2
H H2SA -0.263197 0.212535 0.386018 0.150 Uiso calc 0.300(6) A 2

loop_
_atom_site_aniso_label
_atom_site_aniso_U_11
_atom_site_aniso_U_22
_atom_site_aniso_U_33
_atom_site_aniso_U_12
_atom_site_aniso_U_13
_atom_site_aniso_U_23
Fe1 0.0364(3) 0.0364(3) 0.0193(4) 0.0046(3) -0.0013(2) 0.0013(2)
Cl1 0.0458(5) 0.0441(5) 0.0298(5) 0.0011(4) -0.0063(4) -0.0011(4)
P1 0.0381(5) 0.0413(5) 0.0218(5) 0.0066(4) -0.0013(4) 0.0015(4)
P2 0.0380(5) 0.0394(5) 0.0197(4) 0.0048(4) -0.0016(4) 0.0007(4)
O1 0.0394(15) 0.0482(16) 0.0240(12) 0.0076(12) 0.0029(12) 0.0035(13)
O2 0.0358(15) 0.0446(16) 0.0255(13) 0.0077(13) 0.0001(11) 0.0056(12)
O3 0.0424(15) 0.0400(15) 0.0192(12) 0.0026(12) -0.0036(11) 0.0007(10)
O4 0.0382(15) 0.0406(15) 0.0244(12) 0.0027(12) -0.0025(11) 0.0038(11)
C1 0.037(2) 0.046(2) 0.0252(18) 0.0081(19) 0.0008(16) 0.0047(17)
C2 0.042(2) 0.049(3) 0.034(2) 0.000(2) -0.0020(19) 0.0056(19)
C3 0.052(3) 0.042(3) 0.054(3) 0.003(2) 0.002(2) 0.013(2)
C4 0.048(3) 0.047(3) 0.066(3) 0.014(2) 0.010(2) 0.015(2)
C5 0.064(4) 0.050(3) 0.153(7) 0.020(3) 0.022(4) 0.029(4)
C6 0.053(4) 0.065(4) 0.221(10) 0.025(3) 0.039(5) 0.048(5)
C7 0.042(3) 0.066(4) 0.169(8) 0.016(3) 0.021(4) 0.039(4)
C8 0.039(3) 0.057(3) 0.081(4) 0.005(2) 0.010(2) 0.020(3)
C9 0.038(2) 0.052(3) 0.047(2) 0.006(2) 0.0070(19) 0.015(2)
C10 0.038(2) 0.045(2) 0.0290(19) 0.0054(18) 0.0019(16) 0.0065(17)
C11 0.033(2) 0.049(3) 0.031(2) 0.0058(19) 0.0021(17) 0.0019(18)
C12 0.046(2) 0.046(3) 0.047(3) 0.007(2) 0.004(2) 0.008(2)
C13 0.045(3) 0.045(3) 0.058(3) 0.003(2) 0.001(2) -0.006(2)
C14 0.040(2) 0.055(3) 0.047(3) 0.005(2) 0.004(2) -0.006(2)
C15 0.043(3) 0.073(4) 0.057(3) 0.000(3) -0.001(2) -0.022(3)
C16 0.040(2) 0.109(5) 0.044(3) 0.003(3) -0.005(2) -0.018(3)
C17 0.039(3) 0.104(5) 0.037(2) 0.012(3) -0.002(2) 0.001(3)
C18 0.040(2) 0.078(4) 0.034(2) 0.005(2) -0.0028(19) 0.005(2)
C19 0.033(2) 0.060(3) 0.036(2) 0.003(2) 0.0031(17) -0.001(2)
C20 0.033(2) 0.048(2) 0.030(2) 0.0043(19) 0.0025(16) 0.0026(18)
C21 0.042(2) 0.038(2) 0.0201(17) 0.0032(17) -0.0021(15) -0.0026(15)
C22 0.039(2) 0.044(2) 0.0254(18) -0.0003(18) -0.0006(16) 0.0036(16)
C23 0.046(2) 0.050(2) 0.0207(18) 0.006(2) 0.0026(16) 0.0035(17)
C24 0.046(2) 0.041(2) 0.0213(18) 0.0038(19) 0.0014(16) 0.0027(16)
C25 0.057(3) 0.045(2) 0.0236(19) 0.002(2) 0.0025(18) -0.0011(17)
C26 0.073(3) 0.051(3) 0.026(2) -0.001(2) -0.007(2) -0.0067(19)
C27 0.056(3) 0.051(3) 0.037(2) -0.010(2) -0.009(2) -0.003(2)
C28 0.046(2) 0.053(3) 0.029(2) -0.003(2) 0.0014(18) -0.0013(18)
C29 0.043(2) 0.040(2) 0.0235(18) 0.0018(18) -0.0021(16) 0.0001(16)
C30 0.041(2) 0.037(2) 0.0221(17) 0.0039(18) -0.0010(16) 0.0013(16)
C31 0.038(2) 0.037(2) 0.0266(19) 0.0005(17) -0.0017(16) 0.0000(16)
C32 0.042(2) 0.046(2) 0.0237(18) 0.0016(19) -0.0004(16) 0.0028(17)
C33 0.043(2) 0.046(2) 0.029(2) 0.002(2) 0.0062(17) 0.0038(17)
C34 0.041(2) 0.043(2) 0.033(2) 0.0012(19) 0.0018(18) 0.0005(17)
C35 0.037(2) 0.058(3) 0.040(2) 0.004(2) 0.0042(19) 0.004(2)
C36 0.041(2) 0.080(4) 0.044(3) 0.012(3) 0.000(2) 0.013(3)
C37 0.045(2) 0.076(4) 0.033(2) 0.008(3) -0.0032(19) 0.014(2)
C38 0.043(2) 0.058(3) 0.028(2) 0.003(2) -0.0006(17) 0.0039(19)
C39 0.041(2) 0.041(2) 0.0261(19) -0.0013(19) 0.0011(16) -0.0008(17)
C40 0.036(2) 0.035(2) 0.0253(18) 0.0004(17) -0.0027(16) -0.0011(15)
C41 0.049(3) 0.042(2) 0.029(2) 0.009(2) 0.0003(18) 0.0005(17)
C42 0.043(2) 0.045(2) 0.0238(18) 0.0063(19) -0.0004(16) -0.0047(17)
Cl2 0.100(3) 0.182(5) 0.225(5) 0.005(3) -0.006(3) 0.093(4)
Cl3 0.100(2) 0.102(3) 0.191(5) -0.0034(19) -0.034(3) 0.026(3)
C1S 0.098(7) 0.088(7) 0.105(8) -0.010(6) -0.023(6) 0.051(6)
Cl4 0.190(11) 0.248(14) 0.216(13) -0.008(12) 0.029(11) 0.023(11)
Cl5 0.201(12) 0.225(14) 0.241(15) 0.000(12) -0.008(13) -0.052(12)
C2S 0.135(14) 0.110(14) 0.130(14) -0.003(13) 0.025(13) -0.071(12)

loop_
_atom_type_symbol
_atom_type_description
_atom_type_scat_dispersion_real
_atom_type_scat_dispersion_imag
_atom_type_scat_source
C C 0.0181 0.0091 'International Tables Vol C Tables 4.2.6.8 and 6.1.1.4'
H H 0.0000 0.0000 'International Tables Vol C Tables 4.2.6.8 and 6.1.1.4'
O O 0.0492 0.0322 'International Tables Vol C Tables 4.2.6.8 and 6.1.1.4'
P P 0.2955 0.4335 'International Tables Vol C Tables 4.2.6.8 and 6.1.1.4'
Cl Cl 0.3639 0.7018 'International Tables Vol C Tables 4.2.6.8 and 6.1.1.4'
Fe Fe -1.1336 3.1974 'International Tables Vol C Tables 4.2.6.8 and 6.1.1.4'

loop_
_geom_angle_atom_site_label_1
_geom_angle_atom_site_label_2
_geom_angle_atom_site_label_3
_geom_angle_site_symmetry_1
_geom_angle_site_symmetry_3
_geom_angle
_geom_angle_publ_flag
P2 Fe1 P2 . 7_556 108.49(7) y
P2 Fe1 P1 . 7_556 93.40(4) y
P2 Fe1 P1 7_556 7_556 85.30(4) ?
P2 Fe1 P1 . . 85.30(4) y
P2 Fe1 P1 7_556 . 93.40(4) ?
P1 Fe1 P1 7_556 . 177.78(7) y
P2 Fe1 Cl1 . 7_556 81.43(4) y
P2 Fe1 Cl1 7_556 7_556 170.01(5) ?
P1 Fe1 Cl1 7_556 7_556 93.07(4) ?
P1 Fe1 Cl1 . 7_556 88.52(4) y
P2 Fe1 Cl1 . . 170.02(5) y
P2 Fe1 Cl1 7_556 . 81.43(4) ?
P1 Fe1 Cl1 7_556 . 88.51(4) ?
P1 Fe1 Cl1 . . 93.07(4) y
Cl1 Fe1 Cl1 7_556 . 88.69(6) y
O2 P1 O1 . . 100.60(15) ?
O2 P1 C41 . . 104.87(18) ?
O1 P1 C41 . . 98.46(19) ?
O2 P1 Fe1 . . 118.67(11) ?
O1 P1 Fe1 . . 120.18(12) ?
C41 P1 Fe1 . . 111.26(15) ?
O3 P2 O4 . . 100.52(14) ?
O3 P2 C42 . . 104.53(17) ?
O4 P2 C42 . . 98.48(18) ?
O3 P2 Fe1 . . 117.25(11) ?
O4 P2 Fe1 . . 122.98(11) ?
C42 P2 Fe1 . . 110.23(14) ?
C11 O1 P1 . . 120.1(2) ?
C1 O2 P1 . . 117.1(2) ?
C21 O3 P2 . . 118.2(2) ?
C31 O4 P2 . . 121.4(3) ?
C10 C1 C2 . . 124.1(4) ?
C10 C1 O2 . . 119.6(4) ?
C2 C1 O2 . . 116.2(4) ?
C3 C2 C1 . . 119.4(4) ?
C3 C2 H2A . . 120.3 ?
C1 C2 H2A . . 120.3 ?
C2 C3 C4 . . 119.7(5) ?
C2 C3 H3A . . 120.1 ?
C4 C3 H3A . . 120.1 ?
C3 C4 C9 . . 120.8(4) ?
C3 C4 C5 . . 119.8(5) ?
C9 C4 C5 . . 119.4(5) ?
C6 C5 C4 . . 120.3(7) ?
C6 C5 H5A . . 119.8 ?
C4 C5 H5A . . 119.8 ?
C5 C6 C7 . . 120.2(6) ?
C5 C6 H6A . . 119.9 ?
C7 C6 H6A . . 119.9 ?
C8 C7 C6 . . 121.3(6) ?
C8 C7 H7A . . 119.3 ?
C6 C7 H7A . . 119.3 ?
C7 C8 C9 . . 120.6(5) ?
C7 C8 H8A . . 119.7 ?
C9 C8 H8A . . 119.7 ?
C8 C9 C4 . . 118.0(4) ?
C8 C9 C10 . . 122.9(5) ?
C4 C9 C10 . . 119.0(4) ?
C1 C10 C9 . . 116.8(4) ?
C1 C10 C20 . . 119.4(4) ?
C9 C10 C20 . . 123.7(4) ?
C20 C11 O1 . . 119.0(4) ?
C20 C11 C12 . . 123.4(4) ?
O1 C11 C12 . . 117.4(4) ?
C13 C12 C11 . . 119.5(5) ?
C13 C12 H12A . . 120.2 ?
C11 C12 H12A . . 120.2 ?
C12 C13 C14 . . 120.6(5) ?
C12 C13 H13A . . 119.7 ?
C14 C13 H13A . . 119.7 ?
C13 C14 C15 . . 121.1(5) ?
C13 C14 C19 . . 119.7(4) ?
C15 C14 C19 . . 119.1(5) ?
C16 C15 C14 . . 120.9(6) ?
C16 C15 H15A . . 119.5 ?
C14 C15 H15A . . 119.5 ?
C15 C16 C17 . . 119.9(5) ?
C15 C16 H16A . . 120.0 ?
C17 C16 H16A . . 120.0 ?
C18 C17 C16 . . 120.7(5) ?
C18 C17 H17A . . 119.7 ?
C16 C17 H17A . . 119.7 ?
C17 C18 C19 . . 121.3(6) ?
C17 C18 H18A . . 119.3 ?
C19 C18 H18A . . 119.3 ?
C18 C19 C14 . . 117.9(5) ?
C18 C19 C20 . . 122.7(5) ?
C14 C19 C20 . . 119.4(4) ?
C11 C20 C19 . . 117.0(4) ?
C11 C20 C10 . . 118.9(4) ?
C19 C20 C10 . . 124.0(4) ?
C30 C21 O3 . . 120.0(3) ?
C30 C21 C22 . . 124.0(4) ?
O3 C21 C22 . . 115.9(4) ?
C23 C22 C21 . . 119.0(4) ?
C23 C22 H22A . . 120.5 ?
C21 C22 H22A . . 120.5 ?
C22 C23 C24 . . 120.5(4) ?
C22 C23 H23A . . 119.8 ?
C24 C23 H23A . . 119.8 ?
C25 C24 C29 . . 119.6(4) ?
C25 C24 C23 . . 120.8(4) ?
C29 C24 C23 . . 119.6(4) ?
C26 C25 C24 . . 120.7(4) ?
C26 C25 H25A . . 119.6 ?
C24 C25 H25A . . 119.6 ?
C25 C26 C27 . . 120.2(4) ?
C25 C26 H26A . . 119.9 ?
C27 C26 H26A . . 119.9 ?
C28 C27 C26 . . 120.8(4) ?
C28 C27 H27A . . 119.6 ?
C26 C27 H27A . . 119.6 ?
C27 C28 C29 . . 120.6(4) ?
C27 C28 H28A . . 119.7 ?
C29 C28 H28A . . 119.7 ?
C28 C29 C24 . . 118.0(4) ?
C28 C29 C30 . . 122.4(4) ?
C24 C29 C30 . . 119.6(4) ?
C21 C30 C29 . . 117.2(4) ?
C21 C30 C40 . . 119.9(4) ?
C29 C30 C40 . . 122.9(4) ?
C40 C31 O4 . . 120.1(4) ?
C40 C31 C32 . . 122.6(4) ?
O4 C31 C32 . . 117.2(3) ?
C33 C32 C31 . . 120.0(4) ?
C33 C32 H32A . . 120.0 ?
C31 C32 H32A . . 120.0 ?
C32 C33 C34 . . 120.6(4) ?
C32 C33 H33A . . 119.7 ?
C34 C33 H33A . . 119.7 ?
C33 C34 C35 . . 121.1(4) ?
C33 C34 C39 . . 119.2(4) ?
C35 C34 C39 . . 119.6(4) ?
C36 C35 C34 . . 121.5(4) ?
C36 C35 H35A . . 119.3 ?
C34 C35 H35A . . 119.3 ?
C35 C36 C37 . . 118.6(5) ?
C35 C36 H36A . . 120.7 ?
C37 C36 H36A . . 120.7 ?
C38 C37 C36 . . 121.8(4) ?
C38 C37 H37A . . 119.1 ?
C36 C37 H37A . . 119.1 ?
C37 C38 C39 . . 120.8(4) ?
C37 C38 H38A . . 119.6 ?
C39 C38 H38A . . 119.6 ?
C38 C39 C34 . . 117.7(4) ?
C38 C39 C40 . . 122.6(4) ?
C34 C39 C40 . . 119.7(4) ?
C31 C40 C39 . . 117.6(4) ?
C31 C40 C30 . . 119.8(4) ?
C39 C40 C30 . . 122.6(3) ?
C42 C41 P1 . . 107.9(3) ?
C42 C41 H41A . . 110.1 ?
P1 C41 H41A . . 110.1 ?
C42 C41 H41B . . 110.1 ?
P1 C41 H41B . . 110.1 ?
H41A C41 H41B . . 108.4 ?
C41 C42 P2 . . 108.2(3) ?
C41 C42 H42A . . 110.1 ?
P2 C42 H42A . . 110.1 ?
C41 C42 H42B . . 110.1 ?
P2 C42 H42B . . 110.1 ?
H42A C42 H42B . . 108.4 ?
Cl2 C1S Cl3 . . 105.6(8) ?
Cl2 C1S H1SA . . 110.6 ?
Cl3 C1S H1SA . . 110.6 ?
Cl2 C1S H1SB . . 110.6 ?
Cl3 C1S H1SB . . 110.6 ?
H1SA C1S H1SB . . 108.7 ?
Cl4 C2S Cl5 . . 112.5(14) ?
Cl4 C2S H2SB . . 109.1 ?
Cl5 C2S H2SB . . 109.1 ?
Cl4 C2S H2SA . . 109.1 ?
Cl5 C2S H2SA . . 109.1 ?
H2SB C2S H2SA . . 107.8 ?

loop_
_geom_bond_atom_site_label_1
_geom_bond_atom_site_label_2
_geom_bond_site_symmetry_2
_geom_bond_distance
_geom_bond_publ_flag
Fe1 P2 . 2.1594(11) y
Fe1 P2 7_556 2.1595(11) y
Fe1 P1 7_556 2.1952(10) y
Fe1 P1 . 2.1952(10) y
Fe1 Cl1 7_556 2.3422(11) y
Fe1 Cl1 . 2.3423(11) y
P1 O2 . 1.613(3) ?
P1 O1 . 1.616(3) ?
P1 C41 . 1.821(4) ?
P2 O3 . 1.611(3) ?
P2 O4 . 1.632(3) ?
P2 C42 . 1.821(4) ?
O1 C11 . 1.386(5) ?
O2 C1 . 1.401(5) ?
O3 C21 . 1.400(5) ?
O4 C31 . 1.398(5) ?
C1 C10 . 1.384(6) ?
C1 C2 . 1.393(7) ?
C2 C3 . 1.366(7) ?
C2 H2A . 0.9500 ?
C3 C4 . 1.415(7) ?
C3 H3A . 0.9500 ?
C4 C9 . 1.419(8) ?
C4 C5 . 1.426(8) ?
C5 C6 . 1.355(10) ?
C5 H5A . 0.9500 ?
C6 C7 . 1.395(11) ?
C6 H6A . 0.9500 ?
C7 C8 . 1.361(8) ?
C7 H7A . 0.9500 ?
C8 C9 . 1.415(7) ?
C8 H8A . 0.9500 ?
C9 C10 . 1.439(6) ?
C10 C20 . 1.493(7) ?
C11 C20 . 1.385(6) ?
C11 C12 . 1.401(7) ?
C12 C13 . 1.350(7) ?
C12 H12A . 0.9500 ?
C13 C14 . 1.411(7) ?
C13 H13A . 0.9500 ?
C14 C15 . 1.415(7) ?
C14 C19 . 1.426(8) ?
C15 C16 . 1.366(9) ?
C15 H15A . 0.9500 ?
C16 C17 . 1.408(10) ?
C16 H16A . 0.9500 ?
C17 C18 . 1.354(8) ?
C17 H17A . 0.9500 ?
C18 C19 . 1.422(7) ?
C18 H18A . 0.9500 ?
C19 C20 . 1.429(6) ?
C21 C30 . 1.375(6) ?
C21 C22 . 1.405(6) ?
C22 C23 . 1.366(6) ?
C22 H22A . 0.9500 ?
C23 C24 . 1.426(7) ?
C23 H23A . 0.9500 ?
C24 C25 . 1.413(6) ?
C24 C29 . 1.422(6) ?
C25 C26 . 1.359(7) ?
C25 H25A . 0.9500 ?
C26 C27 . 1.401(8) ?
C26 H26A . 0.9500 ?
C27 C28 . 1.369(6) ?
C27 H27A . 0.9500 ?
C28 C29 . 1.420(6) ?
C28 H28A . 0.9500 ?
C29 C30 . 1.439(6) ?
C30 C40 . 1.489(6) ?
C31 C40 . 1.383(6) ?
C31 C32 . 1.404(6) ?
C32 C33 . 1.358(7) ?
C32 H32A . 0.9500 ?
C33 C34 . 1.419(6) ?
C33 H33A . 0.9500 ?
C34 C35 . 1.420(7) ?
C34 C39 . 1.423(6) ?
C35 C36 . 1.359(7) ?
C35 H35A . 0.9500 ?
C36 C37 . 1.409(7) ?
C36 H36A . 0.9500 ?
C37 C38 . 1.370(7) ?
C37 H37A . 0.9500 ?
C38 C39 . 1.411(6) ?
C38 H38A . 0.9500 ?
C39 C40 . 1.434(6) ?
C41 C42 . 1.532(6) ?
C41 H41A . 0.9900 ?
C41 H41B . 0.9900 ?
C42 H42A . 0.9900 ?
C42 H42B . 0.9900 ?
Cl2 C1S . 1.656(15) ?
Cl3 C1S . 1.859(11) ?
C1S H1SA . 0.9900 ?
C1S H1SB . 0.9900 ?
Cl4 C2S . 1.644(18) ?
Cl5 C2S . 1.852(15) ?
C2S H2SB . 0.9900 ?
C2S H2SA . 0.9900 ?

loop_
_geom_hbond_atom_site_label_D
_geom_hbond_atom_site_label_H
_geom_hbond_atom_site_label_A
_geom_hbond_site_symmetry_A
_geom_hbond_distance_DH
_geom_hbond_distance_HA
_geom_hbond_distance_DA
_geom_hbond_angle_DHA
_geom_hbond_publ_flag
C32 H32A O4 7_556 0.95 2.42 3.280(5) 150 yes
C35 H35A O1 1_455 0.95 2.38 3.293(5) 162 yes
C7 H7A Cg2 7_656 0.95 2.57 3.516(6) 178 yes
C17 H17A Cg3 7_656 0.95 2.59 3.396(6) 143 yes

loop_
_geom_torsion_atom_site_label_1
_geom_torsion_atom_site_label_2
_geom_torsion_atom_site_label_3
_geom_torsion_atom_site_label_4
_geom_torsion_site_symmetry_1
_geom_torsion_site_symmetry_2
_geom_torsion_site_symmetry_3
_geom_torsion_site_symmetry_4
_geom_torsion
_geom_torsion_publ_flag
O2 P1 O1 C11 . . . . -44.5(3) ?
C41 P1 O1 C11 . . . . -151.5(3) ?
Fe1 P1 O1 C11 . . . . 87.8(3) ?
O1 P1 O2 C1 . . . . -49.0(3) ?
C41 P1 O2 C1 . . . . 52.8(3) ?
Fe1 P1 O2 C1 . . . . 177.7(3) ?
O4 P2 O3 C21 . . . . -50.9(3) ?
C42 P2 O3 C21 . . . . 50.8(3) ?
Fe1 P2 O3 C21 . . . . 173.2(2) ?
O3 P2 O4 C31 . . . . -40.3(3) ?
C42 P2 O4 C31 . . . . -146.9(3) ?
Fe1 P2 O4 C31 . . . . 92.2(3) ?
P1 O2 C1 C10 . . . . 76.8(4) ?
P1 O2 C1 C2 . . . . -105.8(4) ?
C10 C1 C2 C3 . . . . -3.0(7) ?
O2 C1 C2 C3 . . . . 179.7(4) ?
C1 C2 C3 C4 . . . . -1.0(7) ?
C2 C3 C4 C9 . . . . 2.3(8) ?
C2 C3 C4 C5 . . . . -176.3(6) ?
C3 C4 C5 C6 . . . . 179.5(8) ?
C9 C4 C5 C6 . . . . 0.9(12) ?
C4 C5 C6 C7 . . . . -0.8(16) ?
C5 C6 C7 C8 . . . . -1.3(16) ?
C6 C7 C8 C9 . . . . 3.4(13) ?
C7 C8 C9 C4 . . . . -3.2(9) ?
C7 C8 C9 C10 . . . . 179.3(6) ?
C3 C4 C9 C8 . . . . -177.6(5) ?
C5 C4 C9 C8 . . . . 1.0(8) ?
C3 C4 C9 C10 . . . . 0.0(7) ?
C5 C4 C9 C10 . . . . 178.7(6) ?
C2 C1 C10 C9 . . . . 5.3(6) ?
O2 C1 C10 C9 . . . . -177.5(4) ?
C2 C1 C10 C20 . . . . -176.8(4) ?
O2 C1 C10 C20 . . . . 0.4(6) ?
C8 C9 C10 C1 . . . . 173.8(5) ?
C4 C9 C10 C1 . . . . -3.6(6) ?
C8 C9 C10 C20 . . . . -4.0(7) ?
C4 C9 C10 C20 . . . . 178.5(4) ?
P1 O1 C11 C20 . . . . 76.4(4) ?
P1 O1 C11 C12 . . . . -108.5(4) ?
C20 C11 C12 C13 . . . . 0.7(7) ?
O1 C11 C12 C13 . . . . -174.1(4) ?
C11 C12 C13 C14 . . . . -3.9(7) ?
C12 C13 C14 C15 . . . . -177.8(5) ?
C12 C13 C14 C19 . . . . 2.7(7) ?
C13 C14 C15 C16 . . . . 179.1(5) ?
C19 C14 C15 C16 . . . . -1.4(7) ?
C14 C15 C16 C17 . . . . -1.6(8) ?
C15 C16 C17 C18 . . . . 2.1(8) ?
C16 C17 C18 C19 . . . . 0.4(8) ?
C17 C18 C19 C14 . . . . -3.3(7) ?
C17 C18 C19 C20 . . . . 178.4(5) ?
C13 C14 C19 C18 . . . . -176.7(4) ?
C15 C14 C19 C18 . . . . 3.8(6) ?
C13 C14 C19 C20 . . . . 1.6(7) ?
C15 C14 C19 C20 . . . . -177.9(4) ?
O1 C11 C20 C19 . . . . 178.3(4) ?
C12 C11 C20 C19 . . . . 3.5(6) ?
O1 C11 C20 C10 . . . . -1.3(6) ?
C12 C11 C20 C10 . . . . -176.1(4) ?
C18 C19 C20 C11 . . . . 173.7(4) ?
C14 C19 C20 C11 . . . . -4.5(6) ?
C18 C19 C20 C10 . . . . -6.7(7) ?
C14 C19 C20 C10 . . . . 175.1(4) ?
C1 C10 C20 C11 . . . . -50.5(6) ?
C9 C10 C20 C11 . . . . 127.3(4) ?
C1 C10 C20 C19 . . . . 130.0(4) ?
C9 C10 C20 C19 . . . . -52.3(6) ?
P2 O3 C21 C30 . . . . 76.9(4) ?
P2 O3 C21 C22 . . . . -105.7(4) ?
C30 C21 C22 C23 . . . . -1.0(7) ?
O3 C21 C22 C23 . . . . -178.3(4) ?
C21 C22 C23 C24 . . . . -2.1(6) ?
C22 C23 C24 C25 . . . . -177.0(4) ?
C22 C23 C24 C29 . . . . 1.5(6) ?
C29 C24 C25 C26 . . . . -0.8(7) ?
C23 C24 C25 C26 . . . . 177.7(4) ?
C24 C25 C26 C27 . . . . -1.5(8) ?
C25 C26 C27 C28 . . . . 2.0(8) ?
C26 C27 C28 C29 . . . . -0.1(8) ?
C27 C28 C29 C24 . . . . -2.1(7) ?
C27 C28 C29 C30 . . . . 179.9(4) ?
C25 C24 C29 C28 . . . . 2.6(6) ?
C23 C24 C29 C28 . . . . -176.0(4) ?
C25 C24 C29 C30 . . . . -179.3(4) ?
C23 C24 C29 C30 . . . . 2.1(6) ?
O3 C21 C30 C29 . . . . -178.2(4) ?
C22 C21 C30 C29 . . . . 4.6(6) ?
O3 C21 C30 C40 . . . . 0.7(6) ?
C22 C21 C30 C40 . . . . -176.4(4) ?
C28 C29 C30 C21 . . . . 173.0(4) ?
C24 C29 C30 C21 . . . . -5.0(6) ?
C28 C29 C30 C40 . . . . -5.9(7) ?
C24 C29 C30 C40 . . . . 176.1(4) ?
P2 O4 C31 C40 . . . . 72.6(5) ?
P2 O4 C31 C32 . . . . -112.1(4) ?
C40 C31 C32 C33 . . . . 0.2(7) ?
O4 C31 C32 C33 . . . . -174.9(4) ?
C31 C32 C33 C34 . . . . -3.9(7) ?
C32 C33 C34 C35 . . . . -175.4(5) ?
C32 C33 C34 C39 . . . . 2.1(7) ?
C33 C34 C35 C36 . . . . 175.5(5) ?
C39 C34 C35 C36 . . . . -1.9(8) ?
C34 C35 C36 C37 . . . . 0.1(9) ?
C35 C36 C37 C38 . . . . 0.4(9) ?
C36 C37 C38 C39 . . . . 1.0(9) ?
C37 C38 C39 C34 . . . . -2.8(7) ?
C37 C38 C39 C40 . . . . 179.8(5) ?
C33 C34 C39 C38 . . . . -174.3(4) ?
C35 C34 C39 C38 . . . . 3.2(7) ?
C33 C34 C39 C40 . . . . 3.3(7) ?
C35 C34 C39 C40 . . . . -179.2(4) ?
O4 C31 C40 C39 . . . . -179.9(4) ?
C32 C31 C40 C39 . . . . 5.1(6) ?
O4 C31 C40 C30 . . . . -1.4(6) ?
C32 C31 C40 C30 . . . . -176.4(4) ?
C38 C39 C40 C31 . . . . 170.8(4) ?
C34 C39 C40 C31 . . . . -6.7(6) ?
C38 C39 C40 C30 . . . . -7.8(7) ?
C34 C39 C40 C30 . . . . 174.8(4) ?
C21 C30 C40 C31 . . . . -49.4(6) ?
C29 C30 C40 C31 . . . . 129.5(4) ?
C21 C30 C40 C39 . . . . 129.1(4) ?
C29 C30 C40 C39 . . . . -51.9(6) ?
O2 P1 C41 C42 . . . . 159.7(3) ?
O1 P1 C41 C42 . . . . -96.9(3) ?
Fe1 P1 C41 C42 . . . . 30.2(3) ?
P1 C41 C42 P2 . . . . -43.1(4) ?
O3 P2 C42 C41 . . . . 167.6(3) ?
O4 P2 C42 C41 . . . . -89.1(3) ?
Fe1 P2 C42 C41 . . . . 40.8(3) ?

_cod_database_fobs_code 2243569
